data_7153982
loop_
_publ_author_name
'Wang, Shuo'
'Aston, Karl'
'Koeller, Kevin J.'
'Harris, G. Davis'
'Rath, Nigam P.'
'Bashkin, James K.'
'Wilson, W. David'

_publ_section_title
;
 Modulation of DNA-polyamide interaction by \b-alanine substitutions: a
 study of positional effects on binding affinity, kinetics and
 thermodynamics.
;
_journal_issue 38
_journal_name_full 'Organic &amp; biomolecular chemistry'
_journal_page_first 7523
_journal_page_last 7536
_journal_paper_doi 10.1039/c4ob01456a
_journal_volume 12
_journal_year 2014
_chemical_formula_moiety 'C14 H21 N3 O5, 0.5(C4 H8 O2)'
_chemical_formula_sum 'C16 H25 N3 O6'
_chemical_formula_weight 355.39
_space_group_IT_number 2
_symmetry_cell_setting triclinic
_symmetry_space_group_name_Hall '-P 1'
_symmetry_space_group_name_H-M 'P -1'
_atom_sites_solution_hydrogens geom
_atom_sites_solution_primary direct
_atom_sites_solution_secondary difmap
_audit_creation_method SHELXL-97
_cell_angle_alpha 73.506(3)
_cell_angle_beta 88.323(4)
_cell_angle_gamma 89.037(4)
_cell_formula_units_Z 2
_cell_length_a 5.6994(4)
_cell_length_b 12.1727(8)
_cell_length_c 13.5102(9)
_cell_measurement_reflns_used 9909
_cell_measurement_temperature 100(2)
_cell_measurement_theta_max 31.09
_cell_measurement_theta_min 2.66
_cell_volume 898.31(11)
_computing_cell_refinement 'Bruker SAINT'
_computing_data_collection 'Bruker APEX2'
_computing_data_reduction 'Bruker SAINT'
_computing_molecular_graphics 'Bruker SHELXTL'
_computing_publication_material 'Bruker SHELXTL'
_computing_structure_refinement 'SHELXL-97 (Sheldrick, 2008)'
_computing_structure_solution 'SHELXS-97 (Sheldrick, 2008)'
_diffrn_ambient_temperature 100(2)
_diffrn_measured_fraction_theta_full 0.993
_diffrn_measured_fraction_theta_max 0.993
_diffrn_measurement_device_type 'Bruker APEX-II CCD'
_diffrn_measurement_method '\f and \w scans'
_diffrn_radiation_monochromator graphite
_diffrn_radiation_source 'fine-focus sealed tube'
_diffrn_radiation_type MoK\a
_diffrn_radiation_wavelength 0.71073
_diffrn_reflns_av_R_equivalents 0.0297
_diffrn_reflns_av_sigmaI/netI 0.0247
_diffrn_reflns_limit_h_max 8
_diffrn_reflns_limit_h_min -8
_diffrn_reflns_limit_k_max 17
_diffrn_reflns_limit_k_min -17
_diffrn_reflns_limit_l_max 19
_diffrn_reflns_limit_l_min -19
_diffrn_reflns_number 31016
_diffrn_reflns_theta_full 31.18
_diffrn_reflns_theta_max 31.18
_diffrn_reflns_theta_min 1.74
_exptl_absorpt_coefficient_mu 0.101
_exptl_absorpt_correction_T_max 0.9708
_exptl_absorpt_correction_T_min 0.9601
_exptl_absorpt_correction_type multi-scan
_exptl_absorpt_process_details 'sadabs v2008/1'
_exptl_crystal_colour brown
_exptl_crystal_density_diffrn 1.314
_exptl_crystal_density_meas ?
_exptl_crystal_density_method 'not measured'
_exptl_crystal_description rod
_exptl_crystal_F_000 380
_exptl_crystal_size_max 0.41
_exptl_crystal_size_mid 0.30
_exptl_crystal_size_min 0.30
_refine_diff_density_max 0.390
_refine_diff_density_min -0.228
_refine_diff_density_rms 0.045
_refine_ls_extinction_method none
_refine_ls_goodness_of_fit_ref 1.021
_refine_ls_hydrogen_treatment mixed
_refine_ls_matrix_type full
_refine_ls_number_parameters 242
_refine_ls_number_reflns 5776
_refine_ls_number_restraints 3
_refine_ls_restrained_S_all 1.021
_refine_ls_R_factor_all 0.0511
_refine_ls_R_factor_gt 0.0383
_refine_ls_shift/su_max 0.000
_refine_ls_shift/su_mean 0.000
_refine_ls_structure_factor_coef Fsqd
_refine_ls_weighting_details 'calc w=1/[\s^2^(Fo^2^)+(0.0536P)^2^+0.1886P] where P=(Fo^2^+2Fc^2^)/3'
_refine_ls_weighting_scheme calc
_refine_ls_wR_factor_gt 0.0957
_refine_ls_wR_factor_ref 0.1043
_reflns_number_gt 4662
_reflns_number_total 5776
_reflns_threshold_expression >2sigma(I)
_cod_data_source_file c4ob01456a3.cif
_cod_data_source_block b1612
_cod_depositor_comments
;
The following automatic conversions were performed:

'_symmetry_cell_setting' value 'Triclinic' changed to 'triclinic'
according to
/usr/data/users/saulius/crontab/automatic-downloads/rss-feeds/RSC/lib/dictionaries/cif_core.dic
dictionary named 'cif_core.dic' version 2.4.2 from 2011-04-26.

Automatic conversion script
Id: cif_fix_values 2281 2013-09-26 08:29:07Z andrius 

 Adding full bibliography for 7153982--7153984.cif.

The following automatic conversions were performed:

'_exptl_crystal_density_meas' value 'no' was changed to '?' - the
value is perceived as not measured.

Automatic conversion script
Id: cif_fix_values 3008 2015-01-20 13:52:24Z robertas 

The following automatic conversions were performed:

data name '_iucr_refine_instruction_details' was replaced with
'_iucr_refine_instructions_details' as specified in the replacement
file 'data/replacement-values/replacement_tags.lst'.

Automatic conversion script
Id: cif_correct_tags 9268 2022-04-12 08:56:07Z antanas 
;
_cod_original_sg_symbol_H-M P-1
_cod_database_code 7153982

loop_
_symmetry_equiv_pos_as_xyz
'x, y, z'
'-x, -y, -z'

loop_
_atom_site_label
_atom_site_type_symbol
_atom_site_fract_x
_atom_site_fract_y
_atom_site_fract_z
_atom_site_U_iso_or_equiv
_atom_site_adp_type
_atom_site_occupancy
_atom_site_symmetry_multiplicity
_atom_site_calc_flag
_atom_site_refinement_flags
O8 O 1.33463(12) 0.11657(6) 0.46319(5) 0.02215(15) Uani 1 1 d .
O9 O 1.29562(13) -0.05026(6) 0.42516(5) 0.02228(15) Uani 1 1 d D
O5' O 0.34381(13) 0.23797(6) 0.14720(6) 0.02441(16) Uani 1 1 d .
O1'' O 0.28666(12) 0.14444(6) -0.17532(5) 0.02019(14) Uani 1 1 d .
O2'' O 0.39536(13) 0.33187(6) -0.21726(5) 0.02266(15) Uani 1 1 d .
N1 N 0.92237(14) 0.19906(7) 0.34280(6) 0.01886(16) Uani 1 1 d .
N4' N 0.19759(15) 0.25710(7) -0.07153(6) 0.01900(16) Uani 1 1 d D
N10 N 0.56625(14) 0.07598(7) 0.18791(6) 0.01867(16) Uani 1 1 d D
C2 C 1.02575(16) 0.09300(8) 0.35825(7) 0.01761(17) Uani 1 1 d .
C3 C 0.90386(16) 0.03349(8) 0.30338(7) 0.01743(17) Uani 1 1 d .
H3 H 0.9359 -0.0424 0.3004 0.021 Uiso 1 1 calc R
C4 C 0.72415(16) 0.10608(8) 0.25291(7) 0.01718(17) Uani 1 1 d .
C5 C 0.73838(17) 0.20797(8) 0.27885(7) 0.01939(18) Uani 1 1 d .
H5 H 0.6375 0.2726 0.2560 0.023 Uiso 1 1 calc R
C6 C 0.9879(2) 0.28878(9) 0.38779(9) 0.0294(2) Uani 1 1 d .
H6A H 1.1482 0.3136 0.3652 0.044 Uiso 1 1 calc R
H6B H 0.9800 0.2594 0.4633 0.044 Uiso 1 1 calc R
H6C H 0.8796 0.3540 0.3653 0.044 Uiso 1 1 calc R
C7 C 1.23080(16) 0.05576(8) 0.42010(7) 0.01817(17) Uani 1 1 d .
C1' C 0.38648(16) 0.14172(8) 0.14008(7) 0.01790(17) Uani 1 1 d .
C2' C 0.23996(17) 0.08443(8) 0.07701(7) 0.01866(17) Uani 1 1 d .
H2'A H 0.3457 0.0492 0.0349 0.022 Uiso 1 1 calc R
H2'B H 0.1468 0.0225 0.1244 0.022 Uiso 1 1 calc R
C3' C 0.07542(16) 0.16825(8) 0.00637(7) 0.01911(18) Uani 1 1 d .
H3'A H -0.0253 0.1257 -0.0282 0.023 Uiso 1 1 calc R
H3'B H -0.0280 0.2044 0.0485 0.023 Uiso 1 1 calc R
C2'' C 0.29425(16) 0.23634(8) -0.15591(7) 0.01676(17) Uani 1 1 d .
C4'' C 0.54072(17) 0.32796(8) -0.30735(7) 0.02015(18) Uani 1 1 d .
C5'' C 0.74254(19) 0.24391(11) -0.27485(9) 0.0315(2) Uani 1 1 d .
H5'1 H 0.8559 0.2536 -0.3326 0.047 Uiso 1 1 calc R
H5'2 H 0.6824 0.1655 -0.2550 0.047 Uiso 1 1 calc R
H5'3 H 0.8198 0.2583 -0.2159 0.047 Uiso 1 1 calc R
C6'' C 0.39340(19) 0.30041(10) -0.38853(8) 0.0274(2) Uani 1 1 d .
H6'1 H 0.4897 0.3072 -0.4513 0.041 Uiso 1 1 calc R
H6'2 H 0.2606 0.3542 -0.4045 0.041 Uiso 1 1 calc R
H6'3 H 0.3346 0.2220 -0.3624 0.041 Uiso 1 1 calc R
C7'' C 0.6307(2) 0.44958(10) -0.34519(9) 0.0339(3) Uani 1 1 d .
H7'1 H 0.7207 0.4669 -0.2908 0.051 Uiso 1 1 calc R
H7'2 H 0.4976 0.5030 -0.3626 0.051 Uiso 1 1 calc R
H7'3 H 0.7319 0.4576 -0.4067 0.051 Uiso 1 1 calc R
O1S O 0.21270(12) 0.48498(6) -0.05078(6) 0.02153(15) Uani 1 1 d .
C1S C 0.21142(17) 0.51041(9) 0.04639(8) 0.0232(2) Uani 1 1 d .
H1S1 H 0.2217 0.5943 0.0346 0.028 Uiso 1 1 calc R
H1S2 H 0.3495 0.4740 0.0860 0.028 Uiso 1 1 calc R
C2S C 0.00995(18) 0.53330(9) -0.10716(8) 0.02313(19) Uani 1 1 d .
H2S1 H 0.0110 0.5134 -0.1733 0.028 Uiso 1 1 calc R
H2S2 H 0.0142 0.6178 -0.1231 0.028 Uiso 1 1 calc R
H9 H 1.4175(17) -0.0685(14) 0.4599(11) 0.052(5) Uiso 1 1 d D
H10 H 0.586(2) 0.0069(5) 0.1806(10) 0.025(3) Uiso 1 1 d D
H4' H 0.225(2) 0.3236(6) -0.0607(11) 0.032(4) Uiso 1 1 d D

loop_
_atom_site_aniso_label
_atom_site_aniso_U_11
_atom_site_aniso_U_22
_atom_site_aniso_U_33
_atom_site_aniso_U_23
_atom_site_aniso_U_13
_atom_site_aniso_U_12
O8 0.0238(3) 0.0219(3) 0.0217(3) -0.0074(3) -0.0039(3) -0.0015(3)
O9 0.0234(3) 0.0208(3) 0.0238(3) -0.0078(3) -0.0063(3) 0.0023(3)
O5' 0.0301(4) 0.0179(3) 0.0270(4) -0.0090(3) -0.0075(3) 0.0054(3)
O1'' 0.0249(3) 0.0151(3) 0.0216(3) -0.0069(3) -0.0009(3) 0.0010(3)
O2'' 0.0325(4) 0.0153(3) 0.0199(3) -0.0048(3) 0.0030(3) -0.0018(3)
N1 0.0217(4) 0.0166(4) 0.0194(4) -0.0068(3) -0.0008(3) -0.0009(3)
N4' 0.0255(4) 0.0148(4) 0.0174(3) -0.0056(3) -0.0014(3) 0.0012(3)
N10 0.0203(4) 0.0151(4) 0.0219(4) -0.0070(3) -0.0038(3) 0.0019(3)
C2 0.0190(4) 0.0175(4) 0.0164(4) -0.0048(3) 0.0004(3) -0.0010(3)
C3 0.0188(4) 0.0167(4) 0.0169(4) -0.0050(3) 0.0002(3) 0.0000(3)
C4 0.0180(4) 0.0170(4) 0.0166(4) -0.0048(3) 0.0003(3) -0.0010(3)
C5 0.0203(4) 0.0177(4) 0.0203(4) -0.0057(3) -0.0013(3) 0.0006(3)
C6 0.0352(6) 0.0212(5) 0.0366(6) -0.0150(4) -0.0108(5) 0.0018(4)
C7 0.0194(4) 0.0198(4) 0.0145(4) -0.0037(3) 0.0013(3) -0.0014(3)
C1' 0.0200(4) 0.0170(4) 0.0162(4) -0.0038(3) -0.0004(3) 0.0006(3)
C2' 0.0214(4) 0.0166(4) 0.0180(4) -0.0047(3) -0.0024(3) 0.0006(3)
C3' 0.0191(4) 0.0197(4) 0.0185(4) -0.0054(3) -0.0013(3) 0.0008(3)
C2'' 0.0181(4) 0.0152(4) 0.0167(4) -0.0037(3) -0.0040(3) 0.0023(3)
C4'' 0.0210(4) 0.0202(4) 0.0182(4) -0.0035(3) -0.0006(3) -0.0020(3)
C5'' 0.0202(5) 0.0356(6) 0.0334(6) -0.0011(5) -0.0007(4) 0.0033(4)
C6'' 0.0285(5) 0.0345(6) 0.0186(4) -0.0060(4) -0.0026(4) -0.0050(4)
C7'' 0.0429(7) 0.0258(5) 0.0295(5) -0.0019(4) 0.0029(5) -0.0117(5)
O1S 0.0175(3) 0.0223(3) 0.0268(3) -0.0105(3) 0.0004(3) 0.0017(3)
C1S 0.0189(4) 0.0258(5) 0.0284(5) -0.0132(4) -0.0042(4) 0.0020(4)
C2S 0.0249(5) 0.0232(5) 0.0216(4) -0.0068(4) -0.0017(4) 0.0040(4)

loop_
_atom_type_symbol
_atom_type_description
_atom_type_scat_dispersion_real
_atom_type_scat_dispersion_imag
_atom_type_scat_source
C C 0.0033 0.0016 'International Tables Vol C Tables 4.2.6.8 and 6.1.1.4'
H H 0.0000 0.0000 'International Tables Vol C Tables 4.2.6.8 and 6.1.1.4'
N N 0.0061 0.0033 'International Tables Vol C Tables 4.2.6.8 and 6.1.1.4'
O O 0.0106 0.0060 'International Tables Vol C Tables 4.2.6.8 and 6.1.1.4'

loop_
_geom_angle_atom_site_label_1
_geom_angle_atom_site_label_2
_geom_angle_atom_site_label_3
_geom_angle
_geom_angle_site_symmetry_1
_geom_angle_site_symmetry_3
C7 O9 H9 110.5(12) . .
C2'' O2'' C4'' 120.95(7) . .
C5 N1 C2 109.12(8) . .
C5 N1 C6 123.63(9) . .
C2 N1 C6 127.24(8) . .
C2'' N4' C3' 121.15(8) . .
C2'' N4' H4' 118.1(9) . .
C3' N4' H4' 120.4(9) . .
C1' N10 C4 125.67(8) . .
C1' N10 H10 119.0(8) . .
C4 N10 H10 115.2(8) . .
N1 C2 C3 108.14(8) . .
N1 C2 C7 123.84(8) . .
C3 C2 C7 128.00(9) . .
C2 C3 C4 107.11(8) . .
C2 C3 H3 126.4 . .
C4 C3 H3 126.4 . .
C5 C4 N10 128.70(9) . .
C5 C4 C3 107.67(8) . .
N10 C4 C3 123.62(8) . .
N1 C5 C4 107.95(8) . .
N1 C5 H5 126.0 . .
C4 C5 H5 126.0 . .
N1 C6 H6A 109.5 . .
N1 C6 H6B 109.5 . .
H6A C6 H6B 109.5 . .
N1 C6 H6C 109.5 . .
H6A C6 H6C 109.5 . .
H6B C6 H6C 109.5 . .
O8 C7 O9 123.48(9) . .
O8 C7 C2 123.66(9) . .
O9 C7 C2 112.87(8) . .
O5' C1' N10 123.43(8) . .
O5' C1' C2' 122.88(8) . .
N10 C1' C2' 113.69(8) . .
C3' C2' C1' 112.20(8) . .
C3' C2' H2'A 109.2 . .
C1' C2' H2'A 109.2 . .
C3' C2' H2'B 109.2 . .
C1' C2' H2'B 109.2 . .
H2'A C2' H2'B 107.9 . .
N4' C3' C2' 113.10(8) . .
N4' C3' H3'A 109.0 . .
C2' C3' H3'A 109.0 . .
N4' C3' H3'B 109.0 . .
C2' C3' H3'B 109.0 . .
H3'A C3' H3'B 107.8 . .
O1'' C2'' N4' 124.53(9) . .
O1'' C2'' O2'' 125.10(8) . .
N4' C2'' O2'' 110.35(8) . .
O2'' C4'' C6'' 110.75(8) . .
O2'' C4'' C7'' 102.01(8) . .
C6'' C4'' C7'' 110.57(9) . .
O2'' C4'' C5'' 110.29(8) . .
C6'' C4'' C5'' 112.20(9) . .
C7'' C4'' C5'' 110.57(9) . .
C4'' C5'' H5'1 109.5 . .
C4'' C5'' H5'2 109.5 . .
H5'1 C5'' H5'2 109.5 . .
C4'' C5'' H5'3 109.5 . .
H5'1 C5'' H5'3 109.5 . .
H5'2 C5'' H5'3 109.5 . .
C4'' C6'' H6'1 109.5 . .
C4'' C6'' H6'2 109.5 . .
H6'1 C6'' H6'2 109.5 . .
C4'' C6'' H6'3 109.5 . .
H6'1 C6'' H6'3 109.5 . .
H6'2 C6'' H6'3 109.5 . .
C4'' C7'' H7'1 109.5 . .
C4'' C7'' H7'2 109.5 . .
H7'1 C7'' H7'2 109.5 . .
C4'' C7'' H7'3 109.5 . .
H7'1 C7'' H7'3 109.5 . .
H7'2 C7'' H7'3 109.5 . .
C2S O1S C1S 110.26(7) . .
O1S C1S C2S 110.13(8) . 2_565
O1S C1S H1S1 109.6 . .
C2S C1S H1S1 109.6 2_565 .
O1S C1S H1S2 109.6 . .
C2S C1S H1S2 109.6 2_565 .
H1S1 C1S H1S2 108.1 . .
O1S C2S C1S 111.02(8) . 2_565
O1S C2S H2S1 109.4 . .
C1S C2S H2S1 109.4 2_565 .
O1S C2S H2S2 109.4 . .
C1S C2S H2S2 109.4 2_565 .
H2S1 C2S H2S2 108.0 . .

loop_
_geom_bond_atom_site_label_1
_geom_bond_atom_site_label_2
_geom_bond_distance
_geom_bond_site_symmetry_2
O8 C7 1.2315(11) .
O9 C7 1.3198(12) .
O9 H9 0.841(2) .
O5' C1' 1.2223(11) .
O1'' C2'' 1.2210(11) .
O2'' C2'' 1.3486(11) .
O2'' C4'' 1.4637(12) .
N1 C5 1.3616(12) .
N1 C2 1.3734(12) .
N1 C6 1.4510(12) .
N4' C2'' 1.3376(12) .
N4' C3' 1.4485(13) .
N4' H4' 0.880(2) .
N10 C1' 1.3510(12) .
N10 C4 1.3983(11) .
N10 H10 0.879(2) .
C2 C3 1.3815(12) .
C2 C7 1.4470(13) .
C3 C4 1.4011(13) .
C3 H3 0.9500 .
C4 C5 1.3855(13) .
C5 H5 0.9500 .
C6 H6A 0.9800 .
C6 H6B 0.9800 .
C6 H6C 0.9800 .
C1' C2' 1.5193(12) .
C2' C3' 1.5162(13) .
C2' H2'A 0.9900 .
C2' H2'B 0.9900 .
C3' H3'A 0.9900 .
C3' H3'B 0.9900 .
C4'' C6'' 1.5141(13) .
C4'' C7'' 1.5154(15) .
C4'' C5'' 1.5157(15) .
C5'' H5'1 0.9800 .
C5'' H5'2 0.9800 .
C5'' H5'3 0.9800 .
C6'' H6'1 0.9800 .
C6'' H6'2 0.9800 .
C6'' H6'3 0.9800 .
C7'' H7'1 0.9800 .
C7'' H7'2 0.9800 .
C7'' H7'3 0.9800 .
O1S C2S 1.4268(12) .
O1S C1S 1.4316(12) .
C1S C2S 1.5043(15) 2_565
C1S H1S1 0.9900 .
C1S H1S2 0.9900 .
C2S C1S 1.5043(15) 2_565
C2S H2S1 0.9900 .
C2S H2S2 0.9900 .

loop_
_geom_torsion_atom_site_label_1
_geom_torsion_atom_site_label_2
_geom_torsion_atom_site_label_3
_geom_torsion_atom_site_label_4
_geom_torsion
_geom_torsion_site_symmetry_4
C5 N1 C2 C3 -0.31(11) .
C6 N1 C2 C3 178.10(9) .
C5 N1 C2 C7 178.25(9) .
C6 N1 C2 C7 -3.34(15) .
N1 C2 C3 C4 0.57(10) .
C7 C2 C3 C4 -177.91(9) .
C1' N10 C4 C5 -2.87(16) .
C1' N10 C4 C3 177.98(9) .
C2 C3 C4 C5 -0.62(11) .
C2 C3 C4 N10 178.68(8) .
C2 N1 C5 C4 -0.08(11) .
C6 N1 C5 C4 -178.56(9) .
N10 C4 C5 N1 -178.82(9) .
C3 C4 C5 N1 0.44(11) .
N1 C2 C7 O8 -1.41(15) .
C3 C2 C7 O8 176.85(9) .
N1 C2 C7 O9 178.85(8) .
C3 C2 C7 O9 -2.88(14) .
C4 N10 C1' O5' 1.36(16) .
C4 N10 C1' C2' -178.12(8) .
O5' C1' C2' C3' 13.06(13) .
N10 C1' C2' C3' -167.46(8) .
C2'' N4' C3' C2' 78.06(10) .
C1' C2' C3' N4' 63.60(10) .
C3' N4' C2'' O1'' 0.92(14) .
C3' N4' C2'' O2'' 179.35(8) .
C4'' O2'' C2'' O1'' -10.00(14) .
C4'' O2'' C2'' N4' 171.58(8) .
C2'' O2'' C4'' C6'' 67.07(11) .
C2'' O2'' C4'' C7'' -175.23(8) .
C2'' O2'' C4'' C5'' -57.74(11) .
C2S O1S C1S C2S 57.14(11) 2_565
C1S O1S C2S C1S -57.67(11) 2_565
